data_4307279
loop_
_publ_author_name
'Teresita Munguia'
'Marcela L\'opez-Cardoso'
'Francisco Cervantes-Lee'
'Keith H. Pannell'

_publ_section_title
;
Intramolecular Chalcogen-Tin Interactions in (o-MeE-C6H4)CH2SnPh3-nCln (E
= S, O; n= 0, 1, 2), Characterized by X-ray Diffraction and 119Sn Solution
and Solid-State NMR
;
_journal_name_full 'Inorganic Chemistry'
_journal_page_first 1305
_journal_page_last 1314
_journal_paper_doi 10.1021/ic061811s
_journal_volume 46
_journal_year 2007
_chemical_formula_sum 'C26 H24 O Sn'
_chemical_formula_weight 471.14
_chemical_name_systematic
; 
 (2-methoxybenzyl)triphenyltin 
;
_space_group_IT_number 33
_symmetry_cell_setting orthorhombic
_symmetry_space_group_name_Hall 'P 2c -2n'
_symmetry_space_group_name_H-M 'P n a 21'
_atom_sites_solution_hydrogens geom
_atom_sites_solution_primary direct
_atom_sites_solution_secondary difmap
_audit_creation_method SHELXL-97
_cell_angle_alpha 90.00
_cell_angle_beta 90.00
_cell_angle_gamma 90.00
_cell_formula_units_Z 4
_cell_length_a 16.9091(15)
_cell_length_b 15.8687(14)
_cell_length_c 8.1595(7)
_cell_measurement_reflns_used 7494
_cell_measurement_temperature 293(2)
_cell_measurement_theta_max 23.262
_cell_measurement_theta_min 2.496
_cell_volume 2189.4(3)
_computing_cell_refinement 'Bruker SMART V5.625, 2001'
_computing_data_collection 'Bruker SMART V5.625, 2001'
_computing_data_reduction 'Bruker SAINT V5.622, 2001'
_computing_molecular_graphics 'Bruker SHELXTL V6.10, 2000'
_computing_publication_material 'Bruker SHELXTL V6.10, 2000'
_computing_structure_refinement 'SHELXL-97 (Sheldrick, 1997)'
_computing_structure_solution 'SHELXS-97 (Sheldrick, 1990)'
_diffrn_ambient_temperature 293(2)
_diffrn_measured_fraction_theta_full 0.998
_diffrn_measured_fraction_theta_max 0.998
_diffrn_measurement_device_type 'Bruker APEX CCD area detector'
_diffrn_measurement_method 'phi and omega scans'
_diffrn_radiation_monochromator graphite
_diffrn_radiation_source 'fine-focus sealed tube'
_diffrn_radiation_type MoK\a
_diffrn_radiation_wavelength 0.71073
_diffrn_reflns_av_R_equivalents 0.0218
_diffrn_reflns_av_sigmaI/netI 0.0246
_diffrn_reflns_limit_h_max 18
_diffrn_reflns_limit_h_min -18
_diffrn_reflns_limit_k_max 17
_diffrn_reflns_limit_k_min -15
_diffrn_reflns_limit_l_max 9
_diffrn_reflns_limit_l_min -8
_diffrn_reflns_number 9445
_diffrn_reflns_theta_full 23.27
_diffrn_reflns_theta_max 23.27
_diffrn_reflns_theta_min 1.76
_exptl_absorpt_coefficient_mu 1.180
_exptl_absorpt_correction_T_max 0.6498
_exptl_absorpt_correction_T_min 0.5379
_exptl_absorpt_correction_type 'Bruker SADABS V5.02'
_exptl_crystal_colour colorless
_exptl_crystal_density_diffrn 1.429
_exptl_crystal_density_meas ?
_exptl_crystal_density_method 'not measured'
_exptl_crystal_description fragment
_exptl_crystal_F_000 952
_exptl_crystal_size_max 0.60
_exptl_crystal_size_mid 0.40
_exptl_crystal_size_min 0.40
_refine_diff_density_max 0.194
_refine_diff_density_min -0.354
_refine_diff_density_rms 0.074
_refine_ls_abs_structure_details 'Flack H D (1983), Acta Cryst. A39, 876-881'
_refine_ls_abs_structure_Flack 0.02(2)
_refine_ls_extinction_method none
_refine_ls_goodness_of_fit_ref 1.067
_refine_ls_hydrogen_treatment mixed
_refine_ls_matrix_type full
_refine_ls_number_parameters 254
_refine_ls_number_reflns 3120
_refine_ls_number_restraints 1
_refine_ls_restrained_S_all 1.067
_refine_ls_R_factor_all 0.0226
_refine_ls_R_factor_gt 0.0221
_refine_ls_shift/su_max 0.035
_refine_ls_shift/su_mean 0.005
_refine_ls_structure_factor_coef Fsqd
_refine_ls_weighting_details 'calc w=1/[\s^2^(Fo^2^)+(0.0387P)^2^+0.0741P] where P=(Fo^2^+2Fc^2^)/3'
_refine_ls_weighting_scheme calc
_refine_ls_wR_factor_gt 0.0584
_refine_ls_wR_factor_ref 0.0587
_reflns_number_gt 3031
_reflns_number_total 3120
_reflns_threshold_expression >2sigma(I)
_cod_data_source_file ic061811ssi20060922_123928_6.cif
_cod_data_source_block 871tm
_cod_depositor_comments
;
The following automatic conversions were performed:

'_exptl_crystal_density_meas' value 'not_measured' was changed to '?'
- the value is perceived as not measured.

Automatic conversion script
Id: cif_fix_values 3008 2015-01-20 13:52:24Z robertas 
;
_cod_database_code 4307279

loop_
_symmetry_equiv_pos_as_xyz
'x, y, z'
'-x, -y, z+1/2'
'x+1/2, -y+1/2, z'
'-x+1/2, y+1/2, z+1/2'

loop_
_atom_site_label
_atom_site_type_symbol
_atom_site_fract_x
_atom_site_fract_y
_atom_site_fract_z
_atom_site_U_iso_or_equiv
_atom_site_adp_type
_atom_site_occupancy
_atom_site_symmetry_multiplicity
_atom_site_calc_flag
_atom_site_refinement_flags
_atom_site_disorder_assembly
_atom_site_disorder_group
Sn1 Sn 0.279669(9) 0.588950(10) 0.25179(6) 0.05281(9) Uani 1 1 d . . .
O1 O 0.40842(15) 0.62991(16) -0.0020(3) 0.0784(7) Uani 1 1 d . . .
C1 C 0.3712(2) 0.4989(2) 0.1943(4) 0.0644(9) Uani 1 1 d . . .
H1A H 0.4199 0.5171 0.2460 0.077 Uiso 1 1 calc R . .
H1B H 0.3568 0.4450 0.2419 0.077 Uiso 1 1 calc R . .
C2 C 0.38625(17) 0.4866(2) 0.0164(4) 0.0607(8) Uani 1 1 d . . .
C3 C 0.40483(18) 0.5546(3) -0.0832(5) 0.0654(9) Uani 1 1 d . . .
C4 C 0.41930(18) 0.5441(3) -0.2492(8) 0.0922(11) Uani 1 1 d . . .
H4 H 0.4310 0.5904 -0.3148 0.111 Uiso 1 1 calc R . .
C5 C 0.4162(3) 0.4650(5) -0.3158(7) 0.117(2) Uani 1 1 d . . .
H5 H 0.4259 0.4578 -0.4272 0.141 Uiso 1 1 calc R . .
C6 C 0.3990(3) 0.3962(4) -0.2201(10) 0.108(2) Uani 1 1 d . . .
H6 H 0.3980 0.3425 -0.2658 0.130 Uiso 1 1 calc R . .
C7 C 0.3835(3) 0.4072(2) -0.0571(7) 0.0837(12) Uani 1 1 d . . .
H7 H 0.3708 0.3606 0.0066 0.100 Uiso 1 1 calc R . .
C8 C 0.4152(4) 0.7035(3) -0.0969(9) 0.135(2) Uani 1 1 d . . .
H8A H 0.4591 0.6980 -0.1710 0.203 Uiso 1 1 calc R . .
H8B H 0.4238 0.7510 -0.0262 0.203 Uiso 1 1 calc R . .
H8C H 0.3675 0.7119 -0.1584 0.203 Uiso 1 1 calc R . .
C9 C 0.21585(15) 0.6395(2) 0.0479(4) 0.0534(8) Uani 1 1 d . . .
C10 C 0.1832(3) 0.5895(2) -0.0732(6) 0.0730(11) Uani 1 1 d . . .
H10 H 0.1917 0.5316 -0.0703 0.088 Uiso 1 1 calc R . .
C11 C 0.1384(2) 0.6233(3) -0.1981(4) 0.0782(11) Uani 1 1 d . . .
H11 H 0.1174 0.5884 -0.2788 0.094 Uiso 1 1 calc R . .
C12 C 0.1249(2) 0.7074(3) -0.2028(4) 0.0812(11) Uani 1 1 d . . .
H12 H 0.0931 0.7304 -0.2845 0.097 Uiso 1 1 calc R . .
C13 C 0.1580(3) 0.7579(3) -0.0879(6) 0.0966(14) Uani 1 1 d . . .
H13 H 0.1503 0.8159 -0.0931 0.116 Uiso 1 1 calc R . .
C14 C 0.2030(3) 0.7242(2) 0.0364(5) 0.0799(11) Uani 1 1 d . . .
H14 H 0.2251 0.7600 0.1142 0.096 Uiso 1 1 calc R . .
C15 C 0.19053(17) 0.52307(18) 0.3910(4) 0.0521(7) Uani 1 1 d . . .
C16 C 0.11107(17) 0.5335(2) 0.3524(4) 0.0649(8) Uani 1 1 d . . .
H16 H 0.0967 0.5715 0.2709 0.078 Uiso 1 1 calc R . .
C17 C 0.0530(2) 0.4883(3) 0.4334(5) 0.0785(10) Uani 1 1 d . . .
H17 H 0.0001 0.4965 0.4068 0.094 Uiso 1 1 calc R . .
C18 C 0.0730(2) 0.4323(3) 0.5510(6) 0.0825(12) Uani 1 1 d . . .
H18 H 0.0340 0.4010 0.6033 0.099 Uiso 1 1 calc R . .
C19 C 0.1519(3) 0.4214(2) 0.5937(6) 0.0848(13) Uani 1 1 d . . .
H19 H 0.1658 0.3837 0.6760 0.102 Uiso 1 1 calc R . .
C20 C 0.2095(2) 0.4670(2) 0.5132(5) 0.0710(10) Uani 1 1 d . . .
H20 H 0.2622 0.4596 0.5421 0.085 Uiso 1 1 calc R . .
C21 C 0.33043(19) 0.6922(2) 0.3854(4) 0.0581(7) Uani 1 1 d . . .
C22 C 0.2843(2) 0.7442(3) 0.4846(6) 0.0783(11) Uani 1 1 d . . .
H22 H 0.2309 0.7322 0.4987 0.094 Uiso 1 1 calc R . .
C23 C 0.3167(3) 0.8127(3) 0.5616(5) 0.0934(12) Uani 1 1 d . . .
H23 H 0.2847 0.8470 0.6262 0.112 Uiso 1 1 calc R . .
C24 C 0.3945(3) 0.8314(3) 0.5454(5) 0.0925(13) Uani 1 1 d . . .
H24 H 0.4159 0.8776 0.5998 0.111 Uiso 1 1 calc R . .
C25 C 0.4409(3) 0.7823(3) 0.4493(6) 0.0867(12) Uani 1 1 d . . .
H25 H 0.4942 0.7951 0.4374 0.104 Uiso 1 1 calc R . .
C26 C 0.4094(2) 0.7134(2) 0.3690(5) 0.0721(9) Uani 1 1 d . . .
H26 H 0.4419 0.6806 0.3027 0.087 Uiso 1 1 calc R . .

loop_
_atom_site_aniso_label
_atom_site_aniso_U_11
_atom_site_aniso_U_22
_atom_site_aniso_U_33
_atom_site_aniso_U_23
_atom_site_aniso_U_13
_atom_site_aniso_U_12
Sn1 0.04539(13) 0.05456(14) 0.05847(14) 0.00317(14) 0.00188(14) -0.00058(6)
O1 0.0764(16) 0.0676(15) 0.0912(18) 0.0203(14) 0.0063(14) -0.0050(13)
C1 0.0561(18) 0.0637(18) 0.073(2) 0.0135(14) 0.0094(14) 0.0094(14)
C2 0.0412(15) 0.067(2) 0.074(2) -0.0007(17) 0.0009(15) 0.0098(14)
C3 0.0416(17) 0.088(3) 0.067(2) 0.011(2) 0.0033(15) 0.0058(17)
C4 0.0523(17) 0.154(4) 0.070(2) 0.017(4) 0.003(3) 0.005(2)
C5 0.052(2) 0.220(7) 0.080(3) -0.044(4) -0.0031(19) 0.015(3)
C6 0.067(3) 0.149(4) 0.109(6) -0.057(4) -0.007(3) 0.012(3)
C7 0.057(2) 0.083(3) 0.111(4) -0.013(2) -0.002(2) 0.0095(18)
C8 0.139(5) 0.099(3) 0.167(6) 0.061(4) 0.034(4) -0.005(3)
C9 0.0503(18) 0.057(2) 0.0528(19) 0.0020(14) 0.0018(12) -0.0016(13)
C10 0.079(3) 0.064(2) 0.076(3) -0.0042(16) -0.005(2) -0.0047(17)
C11 0.084(2) 0.089(3) 0.062(3) -0.0065(17) -0.0102(16) -0.008(2)
C12 0.078(2) 0.101(3) 0.064(3) 0.0044(19) -0.0069(16) 0.012(2)
C13 0.137(4) 0.065(2) 0.088(3) 0.000(2) -0.025(3) 0.023(2)
C14 0.105(3) 0.060(2) 0.075(3) -0.0034(18) -0.021(2) 0.0092(19)
C15 0.0432(15) 0.0533(17) 0.0598(18) -0.0041(13) 0.0040(14) -0.0010(13)
C16 0.0507(18) 0.077(2) 0.067(2) 0.0029(16) 0.0021(15) -0.0025(15)
C17 0.0529(19) 0.091(3) 0.092(3) -0.009(2) 0.0078(18) -0.0098(18)
C18 0.071(2) 0.070(2) 0.107(3) -0.005(2) 0.038(2) -0.012(2)
C19 0.090(3) 0.071(2) 0.093(3) 0.0215(19) 0.027(2) 0.0102(19)
C20 0.0526(19) 0.075(2) 0.085(3) 0.013(2) 0.0082(17) 0.0070(15)
C21 0.0564(19) 0.0612(18) 0.0568(18) 0.0031(14) -0.0043(14) -0.0014(14)
C22 0.068(3) 0.085(3) 0.082(3) -0.011(2) 0.0028(17) -0.0004(18)
C23 0.111(3) 0.079(3) 0.091(3) -0.019(2) -0.003(3) 0.005(3)
C24 0.119(4) 0.074(2) 0.084(3) -0.009(2) -0.028(3) -0.020(3)
C25 0.074(2) 0.096(3) 0.090(3) 0.007(2) -0.015(2) -0.025(2)
C26 0.059(2) 0.080(2) 0.077(2) -0.0066(18) -0.0027(17) -0.0080(17)

loop_
_atom_type_symbol
_atom_type_description
_atom_type_scat_dispersion_real
_atom_type_scat_dispersion_imag
_atom_type_scat_source
C C 0.0033 0.0016 'International Tables Vol C Tables 4.2.6.8 and 6.1.1.4'
H H 0.0000 0.0000 'International Tables Vol C Tables 4.2.6.8 and 6.1.1.4'
O O 0.0106 0.0060 'International Tables Vol C Tables 4.2.6.8 and 6.1.1.4'
Sn Sn -0.6537 1.4246 'International Tables Vol C Tables 4.2.6.8 and 6.1.1.4'

loop_
_geom_angle_atom_site_label_1
_geom_angle_atom_site_label_2
_geom_angle_atom_site_label_3
_geom_angle
_geom_angle_site_symmetry_1
_geom_angle_site_symmetry_3
_geom_angle_publ_flag
C9 Sn1 C21 108.09(12) . . ?
C9 Sn1 C15 103.82(12) . . ?
C21 Sn1 C15 112.44(12) . . ?
C9 Sn1 C1 116.15(12) . . ?
C21 Sn1 C1 109.22(13) . . ?
C15 Sn1 C1 107.13(11) . . ?
C3 O1 C8 117.6(4) . . ?
C2 C1 Sn1 115.0(2) . . ?
C3 C2 C7 117.3(4) . . ?
C3 C2 C1 120.6(3) . . ?
C7 C2 C1 122.2(4) . . ?
O1 C3 C2 114.0(3) . . ?
O1 C3 C4 124.8(4) . . ?
C2 C3 C4 121.2(4) . . ?
C5 C4 C3 119.5(5) . . ?
C4 C5 C6 120.7(6) . . ?
C7 C6 C5 119.5(5) . . ?
C6 C7 C2 121.8(5) . . ?
C14 C9 C10 116.9(3) . . ?
C14 C9 Sn1 120.2(3) . . ?
C10 C9 Sn1 122.9(3) . . ?
C11 C10 C9 121.7(3) . . ?
C12 C11 C10 119.7(4) . . ?
C11 C12 C13 119.6(4) . . ?
C12 C13 C14 120.6(4) . . ?
C9 C14 C13 121.4(4) . . ?
C20 C15 C16 117.8(3) . . ?
C20 C15 Sn1 122.2(2) . . ?
C16 C15 Sn1 119.9(2) . . ?
C17 C16 C15 121.0(3) . . ?
C18 C17 C16 120.2(4) . . ?
C17 C18 C19 120.0(4) . . ?
C20 C19 C18 119.5(4) . . ?
C15 C20 C19 121.4(3) . . ?
C26 C21 C22 116.9(3) . . ?
C26 C21 Sn1 121.5(3) . . ?
C22 C21 Sn1 121.5(3) . . ?
C23 C22 C21 120.9(4) . . ?
C24 C23 C22 121.1(4) . . ?
C25 C24 C23 119.5(4) . . ?
C24 C25 C26 120.4(4) . . ?
C25 C26 C21 121.3(4) . . ?

loop_
_geom_bond_atom_site_label_1
_geom_bond_atom_site_label_2
_geom_bond_distance
_geom_bond_site_symmetry_2
_geom_bond_publ_flag
Sn1 C9 2.139(3) . ?
Sn1 C21 2.147(3) . ?
Sn1 C15 2.158(3) . ?
Sn1 C1 2.158(3) . ?
O1 C3 1.367(5) . ?
O1 C8 1.406(5) . ?
C1 C2 1.487(5) . ?
C2 C3 1.387(5) . ?
C2 C7 1.395(5) . ?
C3 C4 1.387(7) . ?
C4 C5 1.368(7) . ?
C5 C6 1.374(9) . ?
C6 C7 1.367(9) . ?
C9 C14 1.366(5) . ?
C9 C10 1.381(5) . ?
C10 C11 1.378(6) . ?
C11 C12 1.356(6) . ?
C12 C13 1.354(6) . ?
C13 C14 1.375(6) . ?
C15 C20 1.374(5) . ?
C15 C16 1.390(4) . ?
C16 C17 1.384(5) . ?
C17 C18 1.351(6) . ?
C18 C19 1.389(7) . ?
C19 C20 1.379(5) . ?
C21 C26 1.383(5) . ?
C21 C22 1.394(5) . ?
C22 C23 1.369(6) . ?
C23 C24 1.355(7) . ?
C24 C25 1.356(6) . ?
C25 C26 1.382(5) . ?

loop_
_cod_related_entry_id
_cod_related_entry_database
_cod_related_entry_code
1 ChemSpider 30660841
